data_4514608
loop_
_publ_author_name
'Parveen, Rumana'
'Jayamma, Bandi'
'Dastidar, Parthasarathi'

_publ_section_title
;
 Supramolecular Gels Derived from Simple Organic Salts of Flufenamic Acid:
 Design, Synthesis, Structures, and Plausible Biomedical Application
;
_journal_issue 5
_journal_name_full 'ACS Biomaterials Science &amp; Engineering'
_journal_page_first 2180
_journal_paper_doi 10.1021/acsbiomaterials.9b00153
_journal_volume 5
_journal_year 2019
_chemical_formula_moiety 'C14 H9 F3 N O2, C8 H12 N'
_chemical_formula_sum 'C22 H21 F3 N2 O2'
_chemical_formula_weight 402.41
_space_group_crystal_system orthorhombic
_space_group_IT_number 56
_space_group_name_Hall '-P 2ab 2ac'
_space_group_name_H-M_alt 'P c c n'
_symmetry_space_group_name_Hall '-P 2ab 2ac'
_symmetry_space_group_name_H-M 'P c c n'
_atom_sites_solution_hydrogens geom
_atom_sites_solution_primary direct
_audit_creation_date 2019-01-08
_audit_creation_method
;
Olex2 1.2
(compiled 2017.08.10 svn.r3458 for OlexSys, GUI svn.r5381)
;
_cell_angle_alpha 90
_cell_angle_beta 90
_cell_angle_gamma 90
_cell_formula_units_Z 8
_cell_length_a 14.751(15)
_cell_length_b 33.72(3)
_cell_length_c 8.390(8)
_cell_measurement_reflns_used 1732
_cell_measurement_temperature 296(2)
_cell_measurement_theta_max 15.901
_cell_measurement_theta_min 2.416
_cell_volume 4173(7)
_computing_cell_refinement 'SAINT v8.34A (Bruker, 2013)'
_computing_data_reduction 'SAINT v8.34A (Bruker, 2013)'
_computing_molecular_graphics 'Olex2 (Dolomanov et al., 2009)'
_computing_publication_material 'Olex2 (Dolomanov et al., 2009)'
_computing_structure_refinement 'XL (Sheldrick, 2008)'
_computing_structure_solution 'SIR2004 (Burla et al., 2007)'
_diffrn_ambient_temperature 296.15
_diffrn_measured_fraction_theta_full 0.971
_diffrn_measured_fraction_theta_max 0.971
_diffrn_measurement_device_type 'Bruker APEX-II CCD'
_diffrn_measurement_method '\f and \w scans'
_diffrn_radiation_type MoK\a
_diffrn_radiation_wavelength 0.71073
_diffrn_reflns_av_R_equivalents 0.2223
_diffrn_reflns_av_unetI/netI 0.0757
_diffrn_reflns_Laue_measured_fraction_full 0.971
_diffrn_reflns_Laue_measured_fraction_max 0.971
_diffrn_reflns_limit_h_max 12
_diffrn_reflns_limit_h_min -12
_diffrn_reflns_limit_k_max 28
_diffrn_reflns_limit_k_min -27
_diffrn_reflns_limit_l_max 6
_diffrn_reflns_limit_l_min -7
_diffrn_reflns_number 22795
_diffrn_reflns_point_group_measured_fraction_full 0.971
_diffrn_reflns_point_group_measured_fraction_max 0.971
_diffrn_reflns_theta_full 17.475
_diffrn_reflns_theta_max 17.475
_diffrn_reflns_theta_min 1.507
_diffrn_standards_number 0
_exptl_absorpt_coefficient_mu 0.101
_exptl_absorpt_correction_T_max 0.7441
_exptl_absorpt_correction_T_min 0.5579
_exptl_absorpt_correction_type multi-scan
_exptl_absorpt_process_details
'SADABS-2014/4 (Bruker,2014/4) was used for absorption correction. wR2(int) was 0.1654 before and 0.0706 after correction. The Ratio of minimum to maximum transmission is 0.7498. The \l/2 correction factor is 0.00150.'
_exptl_crystal_colour colourless
_exptl_crystal_colour_primary colourless
_exptl_crystal_density_diffrn 1.281
_exptl_crystal_description plate
_exptl_crystal_F_000 1680
_exptl_crystal_size_max 0.36
_exptl_crystal_size_mid 0.22
_exptl_crystal_size_min 0.06
_refine_diff_density_max 0.175
_refine_diff_density_min -0.170
_refine_diff_density_rms 0.048
_refine_ls_extinction_coef 0.0028(8)
_refine_ls_extinction_expression Fc^*^=kFc[1+0.001xFc^2^\l^3^/sin(2\q)]^-1/4^
_refine_ls_extinction_method 'SHELXL-2016/6 (Sheldrick 2016)'
_refine_ls_goodness_of_fit_ref 1.065
_refine_ls_hydrogen_treatment constr
_refine_ls_matrix_type full
_refine_ls_number_parameters 264
_refine_ls_number_reflns 1279
_refine_ls_number_restraints 3
_refine_ls_restrained_S_all 1.063
_refine_ls_R_factor_all 0.1173
_refine_ls_R_factor_gt 0.0626
_refine_ls_shift/su_max 0.000
_refine_ls_shift/su_mean 0.000
_refine_ls_structure_factor_coef Fsqd
_refine_ls_weighting_details 'w=1/[\s^2^(Fo^2^)+(0.0723P)^2^+1.0126P] where P=(Fo^2^+2Fc^2^)/3'
_refine_ls_weighting_scheme calc
_refine_ls_wR_factor_gt 0.1177
_refine_ls_wR_factor_ref 0.1458
_reflns_Friedel_coverage 0.000
_reflns_number_gt 827
_reflns_number_total 1279
_reflns_threshold_expression 'I > 2\s(I)'
_cod_data_source_file S1.cif
_cod_data_source_block S1
_cod_database_code 4514608
_shelx_shelxl_version_number 2016/6
_shelx_space_group_comment
;
The symmetry employed for this shelxl refinement is uniquely defined
by the following loop, which should always be used as a source of
symmetry information in preference to the above space-group names.
They are only intended as comments.
;
_shelx_estimated_absorpt_t_max 0.994
_shelx_estimated_absorpt_t_min 0.965
_olex2_refinement_description
;
1. Fixed Uiso
 At 1.2 times of:
  All C(H) groups, All C(H,H) groups, All N(H) groups
 At 1.5 times of:
  All N(H,H,H) groups
2. Rigid bond restraints
 C28, C29, C30
 with sigma for 1-2 distances of 0.01 and sigma for 1-3 distances of 0.01
3.a Secondary CH2 refined with riding coordinates:
 C24(H24A,H24B), C23(H23A,H23B)
3.b Aromatic/amide H refined with riding coordinates:
 C13(H13), C4(H4), C6(H6), C5(H5), C12(H12), C9(H9), C11(H11), C3(H3),
 C27(H27), C30(H30), C28(H28), C29(H29), N1(H1), C26(H26)
3.c Idealised Me refined as rotating group:
 N2(H2A,H2B,H2C)
;
_olex2_submission_special_instructions 'No special instructions were received'

loop_
_space_group_symop_operation_xyz
'x, y, z'
'-x+1/2, -y+1/2, z'
'-x, y+1/2, -z+1/2'
'x+1/2, -y, -z+1/2'
'-x, -y, -z'
'x-1/2, y-1/2, -z'
'x, -y-1/2, z-1/2'
'-x-1/2, y, z-1/2'

loop_
_atom_site_label
_atom_site_type_symbol
_atom_site_fract_x
_atom_site_fract_y
_atom_site_fract_z
_atom_site_U_iso_or_equiv
_atom_site_adp_type
_atom_site_occupancy
_atom_site_site_symmetry_order
_atom_site_calc_flag
_atom_site_refinement_flags_posn
_atom_site_refinement_flags_adp
_atom_site_disorder_assembly
_atom_site_disorder_group
C13 C 0.6385(11) 0.4063(3) 0.2251(9) 0.076(2) Uani 1 1 d . . A 4
H13 H 0.624830 0.382178 0.273009 0.091 Uiso 1 1 calc R . A 4
C1 C 0.8703(6) 0.3144(3) 0.0267(12) 0.066(2) Uani 1 1 d . . B 4
C8 C 0.7251(8) 0.4133(4) 0.1682(12) 0.067(2) Uani 1 1 d . . A 4
C2 C 0.9229(8) 0.3513(3) 0.0703(10) 0.062(3) Uani 1 1 d . . B 4
C4 C 1.0635(6) 0.3884(4) 0.0744(12) 0.096(3) Uani 1 1 d . . B 4
H4 H 1.124484 0.390490 0.047580 0.115 Uiso 1 1 calc R . B 4
C6 C 0.9294(10) 0.4150(3) 0.1926(9) 0.091(3) Uani 1 1 d . . B 4
H6 H 0.901480 0.435432 0.248608 0.110 Uiso 1 1 calc R . B 4
C5 C 1.0211(10) 0.4181(3) 0.1550(12) 0.104(3) Uani 1 1 d . . B 4
H5 H 1.053524 0.440500 0.185221 0.125 Uiso 1 1 calc R . B 4
C12 C 0.5725(7) 0.4351(5) 0.2109(10) 0.085(3) Uani 1 1 d . . A 4
H12 H 0.514301 0.430052 0.248301 0.102 Uiso 1 1 calc R . A 4
C9 C 0.7428(6) 0.4491(5) 0.0944(11) 0.070(2) Uani 1 1 d . . A 4
H9 H 0.800390 0.453967 0.053598 0.084 Uiso 1 1 calc R . A 4
C11 C 0.5917(9) 0.4706(4) 0.1427(13) 0.079(3) Uani 1 1 d . . A 4
H11 H 0.547472 0.490244 0.137943 0.094 Uiso 1 1 calc R . A 4
C10 C 0.6770(11) 0.4777(3) 0.0803(10) 0.067(2) Uani 1 1 d . . A 4
C7 C 0.8791(8) 0.3823(4) 0.1482(12) 0.071(3) Uani 1 1 d . . B 4
C3 C 1.0147(9) 0.3554(3) 0.0335(8) 0.080(3) Uani 1 1 d . . B 4
H3 H 1.043762 0.334996 -0.020861 0.096 Uiso 1 1 calc R . B 4
C14 C 0.7007(8) 0.5158(4) 0.0073(14) 0.102(3) Uani 1 1 d . . A 4
F3 F 0.7840(4) 0.52053(16) -0.0372(8) 0.155(3) Uani 1 1 d . . . .
F2 F 0.6574(4) 0.51933(16) -0.1350(8) 0.154(2) Uani 1 1 d . . . .
O1 O 0.8039(3) 0.30397(14) 0.1136(6) 0.0696(17) Uani 1 1 d . . . .
O2 O 0.8972(4) 0.29545(17) -0.0895(7) 0.104(2) Uani 1 1 d . . . .
C27 C 0.3371(9) 0.3684(3) 0.1587(16) 0.113(3) Uani 1 1 d . . . .
H27 H 0.329751 0.395763 0.165127 0.136 Uiso 1 1 calc R . . .
C30 C 0.3622(7) 0.2884(3) 0.1439(12) 0.101(3) Uani 1 1 d . U . .
H30 H 0.370129 0.260998 0.141243 0.121 Uiso 1 1 calc R . . .
C25 C 0.4153(6) 0.3120(4) 0.0496(10) 0.074(2) Uani 1 1 d . . . .
C28 C 0.2862(6) 0.3443(4) 0.2480(13) 0.122(4) Uani 1 1 d . U . .
H28 H 0.242469 0.355062 0.315047 0.146 Uiso 1 1 calc R . . .
C29 C 0.2975(7) 0.3043(4) 0.2422(12) 0.126(4) Uani 1 1 d . U . .
H29 H 0.261412 0.287895 0.304668 0.151 Uiso 1 1 calc R . . .
C24 C 0.4885(6) 0.2959(2) -0.0576(9) 0.091(2) Uani 1 1 d . . . .
H24A H 0.484598 0.308403 -0.161475 0.109 Uiso 1 1 calc R . . .
H24B H 0.480256 0.267547 -0.071635 0.109 Uiso 1 1 calc R . . .
C23 C 0.5812(5) 0.3040(2) 0.0159(9) 0.086(2) Uani 1 1 d . . . .
H23A H 0.593473 0.332250 0.011915 0.103 Uiso 1 1 calc R . . .
H23B H 0.580531 0.296016 0.127004 0.103 Uiso 1 1 calc R . . .
N1 N 0.7867(6) 0.3824(2) 0.1864(7) 0.079(2) Uani 1 1 d . . . .
H1 H 0.765492 0.360713 0.225763 0.095 Uiso 1 1 calc R . A .
C26 C 0.4006(7) 0.3524(4) 0.0569(11) 0.094(3) Uani 1 1 d . . . .
H26 H 0.434330 0.369117 -0.008333 0.113 Uiso 1 1 calc R . . .
N2 N 0.6541(4) 0.28244(16) -0.0684(6) 0.0797(19) Uani 1 1 d . . . .
H2A H 0.640519 0.256736 -0.072414 0.120 Uiso 1 1 calc GR . . .
H2B H 0.706195 0.285701 -0.016531 0.120 Uiso 1 1 calc GR . . .
H2C H 0.659460 0.291885 -0.166986 0.120 Uiso 1 1 calc GR . . .
F1 F 0.6761(5) 0.54657(16) 0.0842(8) 0.186(3) Uani 1 1 d . . A 4

loop_
_atom_site_aniso_label
_atom_site_aniso_U_11
_atom_site_aniso_U_22
_atom_site_aniso_U_33
_atom_site_aniso_U_23
_atom_site_aniso_U_13
_atom_site_aniso_U_12
C13 0.083(8) 0.073(8) 0.071(6) 0.002(5) 0.010(6) 0.005(9)
C1 0.082(7) 0.048(8) 0.067(7) 0.004(6) -0.014(7) 0.013(7)
C8 0.063(11) 0.070(11) 0.067(6) -0.011(7) 0.008(6) 0.008(8)
C2 0.081(11) 0.059(8) 0.047(5) -0.008(6) -0.004(5) 0.031(9)
C4 0.063(7) 0.093(8) 0.131(9) -0.011(7) -0.015(6) -0.016(9)
C6 0.069(8) 0.108(11) 0.096(7) -0.026(6) -0.003(6) 0.017(7)
C5 0.101(11) 0.089(9) 0.121(8) -0.030(7) -0.029(7) -0.007(7)
C12 0.073(8) 0.095(8) 0.086(7) -0.003(7) 0.022(5) -0.015(9)
C9 0.071(8) 0.065(7) 0.073(6) 0.002(6) 0.016(5) -0.008(9)
C11 0.067(10) 0.078(10) 0.091(7) -0.012(6) 0.011(6) 0.012(6)
C10 0.087(9) 0.053(8) 0.061(6) -0.002(6) -0.006(6) 0.013(9)
C7 0.060(8) 0.072(8) 0.080(6) -0.003(6) -0.017(7) -0.029(10)
C3 0.053(7) 0.102(10) 0.085(6) 0.005(6) 0.012(6) 0.023(7)
C14 0.130(10) 0.076(10) 0.099(9) 0.031(8) 0.010(7) 0.029(9)
F3 0.131(4) 0.114(4) 0.221(7) 0.048(4) 0.048(4) -0.011(4)
F2 0.186(5) 0.137(5) 0.140(5) 0.055(4) -0.021(4) -0.011(4)
O1 0.060(3) 0.083(4) 0.066(4) 0.005(3) -0.001(3) -0.007(3)
O2 0.140(5) 0.085(4) 0.087(4) -0.031(4) 0.038(4) -0.029(3)
C27 0.084(8) 0.104(9) 0.151(10) 0.003(8) -0.017(7) 0.008(7)
C30 0.094(7) 0.098(7) 0.110(8) 0.019(6) 0.017(6) -0.023(6)
C25 0.052(6) 0.098(8) 0.072(7) -0.003(7) -0.009(5) 0.008(7)
C28 0.067(7) 0.163(10) 0.136(9) -0.035(10) 0.008(6) -0.006(8)
C29 0.113(8) 0.147(9) 0.116(9) 0.006(8) 0.032(6) -0.035(8)
C24 0.073(6) 0.116(7) 0.085(6) -0.002(5) -0.011(6) -0.011(6)
C23 0.063(6) 0.108(7) 0.087(6) -0.026(5) 0.014(5) -0.013(5)
N1 0.066(6) 0.067(6) 0.104(5) 0.009(4) 0.019(4) 0.000(5)
C26 0.071(7) 0.113(10) 0.099(8) 0.024(7) 0.003(6) 0.008(7)
N2 0.079(4) 0.085(4) 0.075(4) 0.014(4) -0.015(4) -0.016(4)
F1 0.328(8) 0.053(4) 0.176(6) 0.000(4) 0.117(6) 0.025(4)

loop_
_atom_type_symbol
_atom_type_description
_atom_type_scat_dispersion_real
_atom_type_scat_dispersion_imag
_atom_type_scat_source
C C 0.0033 0.0016 'International Tables Vol C Tables 4.2.6.8 and 6.1.1.4'
H H 0.0000 0.0000 'International Tables Vol C Tables 4.2.6.8 and 6.1.1.4'
F F 0.0171 0.0103 'International Tables Vol C Tables 4.2.6.8 and 6.1.1.4'
N N 0.0061 0.0033 'International Tables Vol C Tables 4.2.6.8 and 6.1.1.4'
O O 0.0106 0.0060 'International Tables Vol C Tables 4.2.6.8 and 6.1.1.4'

loop_
_geom_angle_atom_site_label_1
_geom_angle_atom_site_label_2
_geom_angle_atom_site_label_3
_geom_angle
C8 C13 H13 120.0
C12 C13 H13 120.0
C12 C13 C8 120.1(8)
O1 C1 C2 119.0(9)
O2 C1 C2 116.9(9)
O2 C1 O1 124.0(9)
C13 C8 N1 115.9(13)
C9 C8 C13 118.6(8)
C9 C8 N1 125.5(13)
C7 C2 C1 119.6(11)
C7 C2 C3 118.6(9)
C3 C2 C1 121.8(11)
C5 C4 H4 120.6
C5 C4 C3 118.8(8)
C3 C4 H4 120.6
C5 C6 H6 119.3
C7 C6 H6 119.3
C7 C6 C5 121.3(9)
C4 C5 C6 120.3(8)
C4 C5 H5 119.8
C6 C5 H5 119.8
C13 C12 H12 119.7
C11 C12 C13 120.6(8)
C11 C12 H12 119.7
C8 C9 H9 119.4
C10 C9 C8 121.2(8)
C10 C9 H9 119.4
C12 C11 H11 119.9
C12 C11 C10 120.1(8)
C10 C11 H11 119.9
C9 C10 C11 119.2(8)
C9 C10 C14 118.8(14)
C11 C10 C14 121.9(14)
C2 C7 N1 124.1(10)
C6 C7 C2 118.5(10)
C6 C7 N1 117.4(13)
C2 C3 H3 118.8
C4 C3 C2 122.4(8)
C4 C3 H3 118.8
F3 C14 C10 117.2(10)
F3 C14 F2 100.5(9)
F2 C14 C10 109.4(10)
F1 C14 C10 115.7(10)
F1 C14 F3 108.4(11)
F1 C14 F2 103.8(9)
C28 C27 H27 120.3
C28 C27 C26 119.4(11)
C26 C27 H27 120.3
C25 C30 H30 119.4
C25 C30 C29 121.2(9)
C29 C30 H30 119.4
C30 C25 C24 123.1(10)
C30 C25 C26 117.3(9)
C26 C25 C24 119.6(10)
C27 C28 H28 119.5
C27 C28 C29 121.0(12)
C29 C28 H28 119.5
C30 C29 H29 120.1
C28 C29 C30 119.7(10)
C28 C29 H29 120.1
C25 C24 H24A 109.7
C25 C24 H24B 109.7
C25 C24 C23 109.6(6)
H24A C24 H24B 108.2
C23 C24 H24A 109.7
C23 C24 H24B 109.7
C24 C23 H23A 109.3
C24 C23 H23B 109.3
H23A C23 H23B 107.9
N2 C23 C24 111.7(6)
N2 C23 H23A 109.3
N2 C23 H23B 109.3
C8 N1 C7 127.7(8)
C8 N1 H1 116.2
C7 N1 H1 116.2
C27 C26 C25 121.4(9)
C27 C26 H26 119.3
C25 C26 H26 119.3
C23 N2 H2A 109.5
C23 N2 H2B 109.5
C23 N2 H2C 109.5
H2A N2 H2B 109.5
H2A N2 H2C 109.5
H2B N2 H2C 109.5

loop_
_geom_bond_atom_site_label_1
_geom_bond_atom_site_label_2
_geom_bond_distance
C13 H13 0.9300
C13 C8 1.384(9)
C13 C12 1.379(9)
C1 C2 1.511(10)
C1 O1 1.271(8)
C1 O2 1.231(8)
C8 C9 1.382(9)
C8 N1 1.393(8)
C2 C7 1.392(9)
C2 C3 1.396(9)
C4 H4 0.9300
C4 C5 1.360(10)
C4 C3 1.369(9)
C6 H6 0.9300
C6 C5 1.393(10)
C6 C7 1.381(10)
C5 H5 0.9300
C12 H12 0.9300
C12 C11 1.359(10)
C9 H9 0.9300
C9 C10 1.374(9)
C11 H11 0.9300
C11 C10 1.383(9)
C10 C14 1.463(11)
C7 N1 1.400(9)
C3 H3 0.9300
C14 F3 1.293(10)
C14 F2 1.360(10)
C14 F1 1.276(10)
C27 H27 0.9300
C27 C28 1.336(11)
C27 C26 1.379(11)
C30 H30 0.9300
C30 C25 1.369(10)
C30 C29 1.373(11)
C25 C24 1.505(10)
C25 C26 1.381(10)
C28 H28 0.9300
C28 C29 1.359(13)
C29 H29 0.9300
C24 H24A 0.9700
C24 H24B 0.9700
C24 C23 1.525(9)
C23 H23A 0.9700
C23 H23B 0.9700
C23 N2 1.479(7)
N1 H1 0.8600
C26 H26 0.9300
N2 H2A 0.8900
N2 H2B 0.8900
N2 H2C 0.8900
